data_4339617
loop_
_publ_author_name
'Ghosh, Sanjib'
'Roehm, Brian'
'Begum, Rowshan Ara'
'Kut, Jerry'
'Hossain, Md Alamgir'
'Day, Victor W.'
'Bowman-James, Kristin'

_publ_section_title
;
 Versatile host for metallo anions and cations.
;
_journal_issue 23
_journal_name_full 'Inorganic chemistry'
_journal_page_first 9519
_journal_page_last 9521
_journal_paper_doi 10.1021/ic701371f
_journal_volume 46
_journal_year 2007
_chemical_formula_sum 'C24 H38 Cr2 N8 O13'
_chemical_formula_weight 750.62
_chemical_name_systematic
; 
 ? 
;
_space_group_IT_number 14
_symmetry_cell_setting monoclinic
_symmetry_space_group_name_Hall '-P 2yn'
_symmetry_space_group_name_H-M 'P 1 21/n 1'
_atom_sites_solution_hydrogens geom
_atom_sites_solution_primary direct
_atom_sites_solution_secondary difmap
_audit_creation_method SHELXL-97
_cell_angle_alpha 90.00
_cell_angle_beta 117.061(2)
_cell_angle_gamma 90.00
_cell_formula_units_Z 4
_cell_length_a 12.6480(11)
_cell_length_b 20.7859(19)
_cell_length_c 13.1824(12)
_cell_measurement_reflns_used 2021
_cell_measurement_temperature 100(2)
_cell_measurement_theta_max 21.23
_cell_measurement_theta_min 2.62
_cell_volume 3086.2(5)
_computing_cell_refinement 'Bruker SAINT'
_computing_data_collection 'Bruker SMART'
_computing_data_reduction 'Bruker SAINT'
_computing_molecular_graphics 'Bruker SHELXTL'
_computing_publication_material 'Bruker SHELXTL'
_computing_structure_refinement 'Bruker SHELXTL''
_computing_structure_solution 'Bruker SHELXTL'
_diffrn_ambient_temperature 100(2)
_diffrn_measured_fraction_theta_full 0.999
_diffrn_measured_fraction_theta_max 0.999
_diffrn_measurement_device_type 'Bruker SMART APEX CCD area detector'
_diffrn_measurement_method 'phi and omega scans'
_diffrn_radiation_monochromator graphite
_diffrn_radiation_source 'fine-focus sealed tube'
_diffrn_radiation_type MoK\a
_diffrn_radiation_wavelength 0.71073
_diffrn_reflns_av_R_equivalents 0.1011
_diffrn_reflns_av_sigmaI/netI 0.1235
_diffrn_reflns_limit_h_max 15
_diffrn_reflns_limit_h_min -15
_diffrn_reflns_limit_k_max 25
_diffrn_reflns_limit_k_min -25
_diffrn_reflns_limit_l_max 16
_diffrn_reflns_limit_l_min -16
_diffrn_reflns_number 26979
_diffrn_reflns_theta_full 26.00
_diffrn_reflns_theta_max 26.00
_diffrn_reflns_theta_min 2.62
_diffrn_standards_decay_% 0.00
_exptl_absorpt_coefficient_mu 0.783
_exptl_absorpt_correction_T_max 1.000
_exptl_absorpt_correction_T_min 0.877
_exptl_absorpt_correction_type empirical
_exptl_crystal_colour Orange/brown
_exptl_crystal_density_diffrn 1.615
_exptl_crystal_density_meas 0
_exptl_crystal_density_method 'not measured'
_exptl_crystal_description 'Rectangular parallelepiped'
_exptl_crystal_F_000 1560
_exptl_crystal_size_max 0.18
_exptl_crystal_size_mid 0.10
_exptl_crystal_size_min 0.05
_refine_diff_density_max 0.888
_refine_diff_density_min -0.547
_refine_diff_density_rms 0.092
_refine_ls_extinction_method none
_refine_ls_goodness_of_fit_ref 0.905
_refine_ls_hydrogen_treatment mixed
_refine_ls_matrix_type full
_refine_ls_number_parameters 451
_refine_ls_number_reflns 6068
_refine_ls_number_restraints 0
_refine_ls_restrained_S_all 0.905
_refine_ls_R_factor_all 0.1252
_refine_ls_R_factor_gt 0.0616
_refine_ls_shift/su_max 0.000
_refine_ls_shift/su_mean 0.000
_refine_ls_structure_factor_coef Fsqd
_refine_ls_weighting_details 'calc w=1/[\s^2^(Fo^2^)+(0.0596P)^2^+0.0000P] where P=(Fo^2^+2Fc^2^)/3'
_refine_ls_weighting_scheme calc
_refine_ls_wR_factor_gt 0.1311
_refine_ls_wR_factor_ref 0.1464
_reflns_number_gt 3177
_reflns_number_total 6068
_reflns_threshold_expression >2sigma(I)
_cod_data_source_file ic701371f-file002.cif
_cod_data_source_block k78b(1)
_cod_depositor_comments
;
The following automatic conversions were performed:

'_symmetry_cell_setting' value 'Monoclinic' changed to 'monoclinic'
according to
/usr/data/users/saulius/automatic-downloads/retrospective/ACS/lib/dictionaries/cif_core.dic
dictionary named 'cif_core.dic' version 2.4.2 from 2011-04-26.

Automatic conversion script
Id: cif_fix_values 2281 2013-09-26 08:29:07Z andrius 
;
_cod_original_sg_symbol_H-M P2(1)/n
_cod_database_code 4339617

loop_
_symmetry_equiv_pos_as_xyz
'x, y, z'
'-x+1/2, y+1/2, -z+1/2'
'-x, -y, -z'
'x-1/2, -y-1/2, z-1/2'

loop_
_atom_site_label
_atom_site_type_symbol
_atom_site_fract_x
_atom_site_fract_y
_atom_site_fract_z
_atom_site_U_iso_or_equiv
_atom_site_adp_type
_atom_site_occupancy
_atom_site_symmetry_multiplicity
_atom_site_calc_flag
_atom_site_refinement_flags
Cr1 Cr 0.44272(8) 0.00666(4) 0.25567(7) 0.0278(2) Uani 1 1 d .
Cr2 Cr 0.23055(7) 0.00626(4) -0.00087(7) 0.0257(2) Uani 1 1 d .
O1A O 0.3804(3) -0.00489(16) 0.1053(3) 0.0293(9) Uani 1 1 d .
O11 O 0.4294(4) 0.08118(16) 0.2805(3) 0.0368(10) Uani 1 1 d .
O12 O 0.5817(3) -0.01467(19) 0.3084(3) 0.0451(11) Uani 1 1 d .
O13 O 0.3736(4) -0.03727(19) 0.3045(3) 0.0471(11) Uani 1 1 d .
O21 O 0.2078(3) 0.08248(16) -0.0299(3) 0.0309(9) Uani 1 1 d .
O22 O 0.2127(4) -0.03556(18) -0.1111(3) 0.0437(11) Uani 1 1 d .
O23 O 0.1450(3) -0.02021(17) 0.0509(3) 0.0414(10) Uani 1 1 d .
O1 O 0.2893(3) 0.28980(16) -0.1989(3) 0.0246(8) Uani 1 1 d .
O2 O 0.1110(3) 0.23322(16) 0.2282(3) 0.0244(8) Uani 1 1 d .
O3 O 0.3541(3) 0.25085(19) 0.5123(3) 0.0407(11) Uani 1 1 d .
O4 O 0.5266(3) 0.26103(15) 0.0744(3) 0.0244(8) Uani 1 1 d .
N1 N 0.5058(4) 0.1652(2) -0.0796(3) 0.0206(10) Uani 1 1 d .
H1N H 0.491(4) 0.198(2) -0.058(4) 0.025 Uiso 1 1 d .
C2 C 0.4168(4) 0.1628(3) -0.2022(4) 0.0253(12) Uani 1 1 d .
H2A H 0.4363 0.1263 -0.2389 0.030 Uiso 1 1 calc R
H2B H 0.4230 0.2028 -0.2399 0.030 Uiso 1 1 calc R
C3 C 0.2895(5) 0.1554(2) -0.2210(4) 0.0245(12) Uani 1 1 d .
H3A H 0.2351 0.1699 -0.2992 0.029 Uiso 1 1 calc R
H3B H 0.2736 0.1092 -0.2154 0.029 Uiso 1 1 calc R
N4 N 0.2639(4) 0.1914(2) -0.1404(4) 0.0208(11) Uani 1 1 d .
H4N H 0.247(5) 0.175(3) -0.112(5) 0.025 Uiso 1 1 d .
C5 C 0.2624(4) 0.2562(3) -0.1387(4) 0.0216(12) Uani 1 1 d .
C6 C 0.2230(4) 0.2839(2) -0.0551(4) 0.0174(11) Uani 1 1 d .
N7 N 0.1990(3) 0.24113(19) 0.0068(3) 0.0182(10) Uani 1 1 d .
C8 C 0.2123(4) 0.3491(2) -0.0475(4) 0.0222(12) Uani 1 1 d .
H8 H 0.2289 0.3778 -0.0946 0.027 Uiso 1 1 calc R
C9 C 0.1768(4) 0.3718(3) 0.0305(4) 0.0250(13) Uani 1 1 d .
H9 H 0.1682 0.4167 0.0378 0.030 Uiso 1 1 calc R
C10 C 0.1537(4) 0.3288(2) 0.0978(4) 0.0242(12) Uani 1 1 d .
H10 H 0.1312 0.3437 0.1533 0.029 Uiso 1 1 calc R
C11 C 0.1638(4) 0.2643(2) 0.0832(4) 0.0193(12) Uani 1 1 d .
C12 C 0.1334(4) 0.2158(3) 0.1494(4) 0.0230(12) Uani 1 1 d .
N13 N 0.1273(4) 0.1547(2) 0.1186(4) 0.0246(11) Uani 1 1 d .
H13N H 0.143(5) 0.149(3) 0.078(4) 0.029 Uiso 1 1 d .
C14 C 0.0636(5) 0.1055(2) 0.1486(4) 0.0274(13) Uani 1 1 d .
H14A H 0.0455 0.0692 0.0947 0.033 Uiso 1 1 calc R
H14B H -0.0131 0.1239 0.1377 0.033 Uiso 1 1 calc R
C15 C 0.1273(5) 0.0792(3) 0.2685(4) 0.0349(14) Uani 1 1 d .
H15A H 0.0875 0.0392 0.2737 0.042 Uiso 1 1 calc R
H15B H 0.2100 0.0682 0.2859 0.042 Uiso 1 1 calc R
N16 N 0.1284(4) 0.1264(2) 0.3538(4) 0.0283(12) Uani 1 1 d .
H16N H 0.145(5) 0.157(3) 0.337(5) 0.034 Uiso 1 1 d .
C17 C 0.2255(5) 0.1159(3) 0.4721(5) 0.0418(16) Uani 1 1 d .
H17A H 0.2214 0.1503 0.5222 0.050 Uiso 1 1 calc R
H17B H 0.2119 0.0743 0.5009 0.050 Uiso 1 1 calc R
C18 C 0.3461(5) 0.1155(3) 0.4799(4) 0.0374(15) Uani 1 1 d .
H18A H 0.4050 0.1213 0.5606 0.045 Uiso 1 1 calc R
H18B H 0.3606 0.0730 0.4549 0.045 Uiso 1 1 calc R
N19 N 0.3643(4) 0.1651(2) 0.4120(4) 0.0283(12) Uani 1 1 d .
H19N H 0.384(5) 0.151(3) 0.369(4) 0.034 Uiso 1 1 d .
C20 C 0.3715(5) 0.2277(3) 0.4358(4) 0.0301(14) Uani 1 1 d .
C21 C 0.4013(4) 0.2690(3) 0.3582(4) 0.0259(13) Uani 1 1 d .
N22 N 0.4325(3) 0.23754(19) 0.2870(3) 0.0208(10) Uani 1 1 d .
C23 C 0.4010(5) 0.3355(3) 0.3634(5) 0.0355(15) Uani 1 1 d .
H23 H 0.3797 0.3566 0.4154 0.043 Uiso 1 1 calc R
C24 C 0.4315(5) 0.3702(3) 0.2932(5) 0.0341(15) Uani 1 1 d .
H24 H 0.4306 0.4159 0.2947 0.041 Uiso 1 1 calc R
C25 C 0.4643(4) 0.3378(3) 0.2187(4) 0.0287(13) Uani 1 1 d .
H25 H 0.4871 0.3609 0.1696 0.034 Uiso 1 1 calc R
C26 C 0.4627(4) 0.2717(2) 0.2183(4) 0.0210(12) Uani 1 1 d .
C27 C 0.5012(4) 0.2336(2) 0.1434(4) 0.0211(12) Uani 1 1 d .
N28 N 0.5057(4) 0.1705(2) 0.1591(3) 0.0211(11) Uani 1 1 d .
H28N H 0.489(5) 0.157(3) 0.200(4) 0.025 Uiso 1 1 d .
C29 C 0.5671(4) 0.1255(2) 0.1187(4) 0.0196(11) Uani 1 1 d .
H29A H 0.5809 0.0848 0.1621 0.024 Uiso 1 1 calc R
H29B H 0.6457 0.1437 0.1355 0.024 Uiso 1 1 calc R
C30 C 0.5006(5) 0.1101(2) -0.0087(4) 0.0213(11) Uani 1 1 d .
H30A H 0.5360 0.0715 -0.0251 0.026 Uiso 1 1 calc R
H30B H 0.4166 0.1004 -0.0295 0.026 Uiso 1 1 calc R
C31 C 0.6289(4) 0.1719(3) -0.0695(4) 0.0291(13) Uani 1 1 d .
H31A H 0.6294 0.2063 -0.1202 0.044 Uiso 1 1 calc R
H31B H 0.6526 0.1313 -0.0909 0.044 Uiso 1 1 calc R
H31C H 0.6849 0.1826 0.0094 0.044 Uiso 1 1 calc R
C32 C 0.0119(5) 0.1322(3) 0.3576(5) 0.0428(16) Uani 1 1 d .
H32A H -0.0504 0.1441 0.2821 0.064 Uiso 1 1 calc R
H32B H 0.0181 0.1653 0.4130 0.064 Uiso 1 1 calc R
H32C H -0.0081 0.0908 0.3804 0.064 Uiso 1 1 calc R
O1W O 0.8085(4) 0.0075(2) 0.3314(3) 0.0473(11) Uani 1 1 d .
H1W1 H 0.729(5) 0.003(3) 0.323(5) 0.057 Uiso 1 1 d .
H1W2 H 0.806(5) 0.013(3) 0.261(5) 0.057 Uiso 1 1 d .
O2W O 0.9533(6) 0.0324(3) 0.5687(5) 0.063(3) Uani 0.730(12) 1 d P

loop_
_atom_site_aniso_label
_atom_site_aniso_U_11
_atom_site_aniso_U_22
_atom_site_aniso_U_33
_atom_site_aniso_U_23
_atom_site_aniso_U_13
_atom_site_aniso_U_12
Cr1 0.0400(6) 0.0250(5) 0.0242(5) 0.0037(4) 0.0195(4) 0.0014(4)
Cr2 0.0299(5) 0.0260(5) 0.0239(4) 0.0004(4) 0.0146(4) -0.0004(4)
O1A 0.029(2) 0.038(2) 0.0225(18) -0.0056(17) 0.0126(17) 0.0055(18)
O11 0.069(3) 0.025(2) 0.033(2) 0.0025(17) 0.036(2) 0.0055(19)
O12 0.042(3) 0.054(3) 0.037(2) 0.009(2) 0.016(2) 0.010(2)
O13 0.062(3) 0.045(3) 0.043(3) 0.010(2) 0.032(2) -0.011(2)
O21 0.043(3) 0.027(2) 0.030(2) 0.0047(16) 0.023(2) 0.0030(17)
O22 0.053(3) 0.042(3) 0.030(2) -0.0066(19) 0.013(2) 0.008(2)
O23 0.038(2) 0.039(2) 0.056(3) 0.0092(19) 0.029(2) -0.0062(18)
O1 0.029(2) 0.029(2) 0.0203(19) 0.0042(16) 0.0154(18) 0.0019(16)
O2 0.027(2) 0.037(2) 0.0132(18) -0.0051(15) 0.0126(17) 0.0046(17)
O3 0.031(2) 0.073(3) 0.019(2) -0.012(2) 0.0123(19) 0.011(2)
O4 0.029(2) 0.022(2) 0.0228(19) 0.0039(16) 0.0126(18) 0.0023(16)
N1 0.024(3) 0.023(3) 0.020(2) 0.0018(19) 0.015(2) 0.007(2)
C2 0.023(3) 0.043(3) 0.014(3) -0.004(2) 0.011(2) 0.004(3)
C3 0.035(3) 0.033(3) 0.011(3) -0.003(2) 0.015(3) 0.002(3)
N4 0.027(3) 0.028(3) 0.015(2) 0.0004(19) 0.016(2) 0.006(2)
C5 0.015(3) 0.032(3) 0.012(3) -0.001(2) 0.001(2) 0.002(2)
C6 0.014(3) 0.021(3) 0.012(2) -0.003(2) 0.002(2) 0.002(2)
N7 0.013(2) 0.027(2) 0.011(2) -0.0055(18) 0.0025(19) 0.0048(18)
C8 0.020(3) 0.027(3) 0.018(3) 0.000(2) 0.007(2) -0.003(2)
C9 0.021(3) 0.026(3) 0.024(3) -0.007(2) 0.007(3) 0.004(2)
C10 0.019(3) 0.029(3) 0.020(3) -0.008(2) 0.005(2) 0.006(2)
C11 0.016(3) 0.031(3) 0.009(2) -0.001(2) 0.004(2) 0.004(2)
C12 0.015(3) 0.032(3) 0.017(3) -0.004(2) 0.002(2) 0.002(2)
N13 0.033(3) 0.032(3) 0.017(3) -0.005(2) 0.019(2) -0.006(2)
C14 0.041(4) 0.031(3) 0.013(3) -0.007(2) 0.015(3) -0.009(3)
C15 0.045(4) 0.034(3) 0.036(3) -0.004(3) 0.027(3) 0.000(3)
N16 0.031(3) 0.040(3) 0.019(3) 0.000(2) 0.016(2) -0.004(2)
C17 0.038(4) 0.067(4) 0.022(3) 0.010(3) 0.016(3) 0.002(3)
C18 0.037(4) 0.061(4) 0.017(3) 0.019(3) 0.015(3) 0.012(3)
N19 0.027(3) 0.044(3) 0.016(3) 0.007(2) 0.011(2) 0.005(2)
C20 0.018(3) 0.053(4) 0.013(3) -0.004(3) 0.002(2) 0.011(3)
C21 0.013(3) 0.045(4) 0.014(3) -0.008(2) 0.001(2) 0.002(3)
N22 0.017(2) 0.029(2) 0.014(2) -0.0037(19) 0.0052(19) 0.0041(19)
C23 0.021(3) 0.049(4) 0.024(3) -0.016(3) -0.001(3) 0.008(3)
C24 0.023(3) 0.033(3) 0.031(3) -0.010(3) -0.001(3) 0.007(3)
C25 0.018(3) 0.036(3) 0.025(3) -0.004(3) 0.004(3) 0.004(2)
C26 0.016(3) 0.024(3) 0.017(3) 0.001(2) 0.002(2) 0.005(2)
C27 0.018(3) 0.025(3) 0.019(3) 0.002(2) 0.007(2) 0.001(2)
N28 0.027(3) 0.028(3) 0.016(2) 0.0056(19) 0.016(2) 0.007(2)
C29 0.023(3) 0.023(3) 0.020(3) 0.001(2) 0.015(2) 0.009(2)
C30 0.026(3) 0.021(3) 0.025(3) 0.001(2) 0.019(2) -0.004(2)
C31 0.029(3) 0.038(3) 0.033(3) 0.014(3) 0.025(3) 0.004(3)
C32 0.043(4) 0.048(4) 0.051(4) 0.001(3) 0.033(4) 0.005(3)
O1W 0.042(3) 0.066(3) 0.031(2) 0.003(2) 0.014(2) -0.008(2)
O2W 0.065(5) 0.063(5) 0.056(5) 0.002(3) 0.023(4) 0.005(3)

loop_
_atom_type_symbol
_atom_type_description
_atom_type_scat_dispersion_real
_atom_type_scat_dispersion_imag
_atom_type_scat_source
C C 0.0033 0.0016 'International Tables Vol C Tables 4.2.6.8 and 6.1.1.4'
H H 0.0000 0.0000 'International Tables Vol C Tables 4.2.6.8 and 6.1.1.4'
N N 0.0061 0.0033 'International Tables Vol C Tables 4.2.6.8 and 6.1.1.4'
O O 0.0106 0.0060 'International Tables Vol C Tables 4.2.6.8 and 6.1.1.4'
Cr Cr 0.3209 0.6236 'International Tables Vol C Tables 4.2.6.8 and 6.1.1.4'

loop_
_geom_angle_atom_site_label_1
_geom_angle_atom_site_label_2
_geom_angle_atom_site_label_3
_geom_angle
O13 Cr1 O11 110.1(2)
O13 Cr1 O12 110.9(2)
O11 Cr1 O12 111.6(2)
O13 Cr1 O1A 109.04(19)
O11 Cr1 O1A 108.75(17)
O12 Cr1 O1A 106.44(17)
O23 Cr2 O22 110.5(2)
O23 Cr2 O21 110.52(18)
O22 Cr2 O21 112.03(18)
O23 Cr2 O1A 107.48(18)
O22 Cr2 O1A 107.38(18)
O21 Cr2 O1A 108.80(17)
Cr1 O1A Cr2 128.92(19)
C2 N1 C30 115.1(4)
C2 N1 C31 109.9(4)
C30 N1 C31 110.6(4)
C2 N1 H1N 103(4)
C30 N1 H1N 110(4)
C31 N1 H1N 107(4)
N1 C2 C3 113.7(4)
N1 C2 H2A 108.8
C3 C2 H2A 108.8
N1 C2 H2B 108.8
C3 C2 H2B 108.8
H2A C2 H2B 107.7
N4 C3 C2 113.6(4)
N4 C3 H3A 108.9
C2 C3 H3A 108.9
N4 C3 H3B 108.9
C2 C3 H3B 108.9
H3A C3 H3B 107.7
C5 N4 C3 122.5(4)
C5 N4 H4N 123(6)
C3 N4 H4N 114(6)
O1 C5 N4 123.5(5)
O1 C5 C6 122.6(5)
N4 C5 C6 113.9(4)
N7 C6 C8 123.9(4)
N7 C6 C5 115.7(4)
C8 C6 C5 120.4(4)
C6 N7 C11 117.3(4)
C6 C8 C9 118.0(5)
C6 C8 H8 121.0
C9 C8 H8 121.0
C8 C9 C10 119.5(5)
C8 C9 H9 120.2
C10 C9 H9 120.2
C11 C10 C9 118.9(5)
C11 C10 H10 120.6
C9 C10 H10 120.6
N7 C11 C10 122.3(5)
N7 C11 C12 116.8(4)
C10 C11 C12 120.9(5)
O2 C12 N13 122.0(5)
O2 C12 C11 120.4(5)
N13 C12 C11 117.5(4)
C12 N13 C14 123.2(4)
C12 N13 H13N 116(5)
C14 N13 H13N 119(5)
N13 C14 C15 116.0(4)
N13 C14 H14A 108.3
C15 C14 H14A 108.3
N13 C14 H14B 108.3
C15 C14 H14B 108.3
H14A C14 H14B 107.4
N16 C15 C14 111.6(4)
N16 C15 H15A 109.3
C14 C15 H15A 109.3
N16 C15 H15B 109.3
C14 C15 H15B 109.3
H15A C15 H15B 108.0
C15 N16 C17 114.3(5)
C15 N16 C32 114.0(4)
C17 N16 C32 109.2(4)
C15 N16 H16N 105(5)
C17 N16 H16N 103(5)
C32 N16 H16N 111(5)
C18 C17 N16 113.8(4)
C18 C17 H17A 108.8
N16 C17 H17A 108.8
C18 C17 H17B 108.8
N16 C17 H17B 108.8
H17A C17 H17B 107.7
N19 C18 C17 113.7(5)
N19 C18 H18A 108.8
C17 C18 H18A 108.8
N19 C18 H18B 108.8
C17 C18 H18B 108.8
H18A C18 H18B 107.7
C20 N19 C18 124.2(5)
C20 N19 H19N 122(4)
C18 N19 H19N 112(4)
O3 C20 N19 123.9(6)
O3 C20 C21 122.0(5)
N19 C20 C21 114.1(5)
N22 C21 C23 122.0(5)
N22 C21 C20 116.1(5)
C23 C21 C20 121.8(5)
C26 N22 C21 118.8(4)
C24 C23 C21 119.2(5)
C24 C23 H23 120.4
C21 C23 H23 120.4
C23 C24 C25 119.2(5)
C23 C24 H24 120.4
C25 C24 H24 120.4
C26 C25 C24 118.4(5)
C26 C25 H25 120.8
C24 C25 H25 120.8
N22 C26 C25 122.4(5)
N22 C26 C27 116.3(4)
C25 C26 C27 121.2(5)
O4 C27 N28 124.4(5)
O4 C27 C26 120.7(5)
N28 C27 C26 114.9(4)
C27 N28 C29 124.7(4)
C27 N28 H28N 119(4)
C29 N28 H28N 115(4)
N28 C29 C30 114.5(4)
N28 C29 H29A 108.6
C30 C29 H29A 108.6
N28 C29 H29B 108.6
C30 C29 H29B 108.6
H29A C29 H29B 107.6
N1 C30 C29 111.5(4)
N1 C30 H30A 109.3
C29 C30 H30A 109.3
N1 C30 H30B 109.3
C29 C30 H30B 109.3
H30A C30 H30B 108.0
N1 C31 H31A 109.5
N1 C31 H31B 109.5
H31A C31 H31B 109.5
N1 C31 H31C 109.5
H31A C31 H31C 109.5
H31B C31 H31C 109.5
N16 C32 H32A 109.5
N16 C32 H32B 109.5
H32A C32 H32B 109.5
N16 C32 H32C 109.5
H32A C32 H32C 109.5
H32B C32 H32C 109.5
H1W1 O1W H1W2 110(5)

loop_
_geom_bond_atom_site_label_1
_geom_bond_atom_site_label_2
_geom_bond_distance
Cr1 O13 1.589(4)
Cr1 O11 1.608(3)
Cr1 O12 1.631(4)
Cr1 O1A 1.785(3)
Cr2 O23 1.615(4)
Cr2 O22 1.618(4)
Cr2 O21 1.624(3)
Cr2 O1A 1.786(3)
O1 C5 1.217(5)
O2 C12 1.248(5)
O3 C20 1.224(6)
O4 C27 1.234(5)
N1 C2 1.491(6)
N1 C30 1.499(6)
N1 C31 1.507(6)
N1 H1N 0.79(5)
C2 C3 1.521(7)
C2 H2A 0.9900
C2 H2B 0.9900
C3 N4 1.452(6)
C3 H3A 0.9900
C3 H3B 0.9900
N4 C5 1.348(7)
N4 H4N 0.61(5)
C5 C6 1.514(6)
C6 N7 1.332(6)
C6 C8 1.369(6)
N7 C11 1.361(6)
C8 C9 1.380(7)
C8 H8 0.9500
C9 C10 1.381(7)
C9 H9 0.9500
C10 C11 1.368(7)
C10 H10 0.9500
C11 C12 1.495(7)
C12 N13 1.325(7)
N13 C14 1.463(6)
N13 H13N 0.67(5)
C14 C15 1.512(7)
C14 H14A 0.9900
C14 H14B 0.9900
C15 N16 1.488(7)
C15 H15A 0.9900
C15 H15B 0.9900
N16 C17 1.499(7)
N16 C32 1.502(7)
N16 H16N 0.73(5)
C17 C18 1.480(7)
C17 H17A 0.9900
C17 H17B 0.9900
C18 N19 1.450(6)
C18 H18A 0.9900
C18 H18B 0.9900
N19 C20 1.333(7)
N19 H19N 0.77(5)
C20 C21 1.508(7)
C21 N22 1.342(6)
C21 C23 1.383(7)
N22 C26 1.336(6)
C23 C24 1.362(8)
C23 H23 0.9500
C24 C25 1.399(7)
C24 H24 0.9500
C25 C26 1.375(7)
C25 H25 0.9500
C26 C27 1.508(7)
C27 N28 1.326(6)
N28 C29 1.462(6)
N28 H28N 0.72(5)
C29 C30 1.532(6)
C29 H29A 0.9900
C29 H29B 0.9900
C30 H30A 0.9900
C30 H30B 0.9900
C31 H31A 0.9800
C31 H31B 0.9800
C31 H31C 0.9800
C32 H32A 0.9800
C32 H32B 0.9800
C32 H32C 0.9800
O1W H1W1 0.97(6)
O1W H1W2 0.93(6)

loop_
_geom_hbond_atom_site_label_D
_geom_hbond_atom_site_label_H
_geom_hbond_atom_site_label_A
_geom_hbond_distance_DH
_geom_hbond_distance_HA
_geom_hbond_distance_DA
_geom_hbond_angle_DHA
_geom_hbond_site_symmetry_A
N1 H1N O4 0.79(5) 2.06(5) 2.770(5) 149(5) .
N4 H4N O21 0.61(5) 2.36(5) 2.948(5) 160(7) .
N13 H13N O21 0.67(5) 2.37(5) 2.988(5) 155(6) .
N13 H13N N7 0.67(5) 2.38(6) 2.728(6) 115(6) .
N16 H16N O2 0.73(5) 2.05(5) 2.719(6) 152(6) .
N16 H16N N19 0.73(5) 2.50(6) 2.838(6) 111(5) .
N19 H19N O11 0.77(5) 2.10(5) 2.833(6) 158(6) .
N28 H28N O11 0.72(5) 2.22(5) 2.888(5) 156(6) .
N28 H28N N22 0.72(5) 2.31(5) 2.658(6) 111(5) .
O1W H1W1 O12 0.97(6) 1.81(6) 2.782(6) 174(5) .
O1W H1W2 O22 0.93(6) 1.93(6) 2.853(6) 172(5) 3_655

loop_
_geom_torsion_atom_site_label_1
_geom_torsion_atom_site_label_2
_geom_torsion_atom_site_label_3
_geom_torsion_atom_site_label_4
_geom_torsion
O13 Cr1 O1A Cr2 57.5(3)
O11 Cr1 O1A Cr2 -62.6(3)
O12 Cr1 O1A Cr2 177.1(2)
O23 Cr2 O1A Cr1 -39.9(3)
O22 Cr2 O1A Cr1 -158.8(3)
O21 Cr2 O1A Cr1 79.8(3)
C30 N1 C2 C3 53.8(6)
C31 N1 C2 C3 179.4(4)
N1 C2 C3 N4 38.0(6)
C2 C3 N4 C5 67.4(6)
C3 N4 C5 O1 -4.8(8)
C3 N4 C5 C6 174.8(4)
O1 C5 C6 N7 -178.5(4)
N4 C5 C6 N7 1.8(6)
O1 C5 C6 C8 2.4(7)
N4 C5 C6 C8 -177.2(4)
C8 C6 N7 C11 -1.2(7)
C5 C6 N7 C11 179.8(4)
N7 C6 C8 C9 1.3(7)
C5 C6 C8 C9 -179.7(4)
C6 C8 C9 C10 0.2(7)
C8 C9 C10 C11 -1.7(7)
C6 N7 C11 C10 -0.4(7)
C6 N7 C11 C12 178.1(4)
C9 C10 C11 N7 1.9(7)
C9 C10 C11 C12 -176.6(4)
N7 C11 C12 O2 173.4(4)
C10 C11 C12 O2 -8.0(7)
N7 C11 C12 N13 -8.9(7)
C10 C11 C12 N13 169.7(5)
O2 C12 N13 C14 17.9(8)
C11 C12 N13 C14 -159.8(5)
C12 N13 C14 C15 -79.0(7)
N13 C14 C15 N16 73.7(6)
C14 C15 N16 C17 -157.6(5)
C14 C15 N16 C32 75.8(6)
C15 N16 C17 C18 56.3(7)
C32 N16 C17 C18 -174.6(5)
N16 C17 C18 N19 42.0(7)
C17 C18 N19 C20 70.3(7)
C18 N19 C20 O3 -6.1(8)
C18 N19 C20 C21 174.9(5)
O3 C20 C21 N22 172.2(5)
N19 C20 C21 N22 -8.9(7)
O3 C20 C21 C23 -5.4(8)
N19 C20 C21 C23 173.6(5)
C23 C21 N22 C26 -0.8(7)
C20 C21 N22 C26 -178.4(4)
N22 C21 C23 C24 1.0(8)
C20 C21 C23 C24 178.4(5)
C21 C23 C24 C25 -1.0(8)
C23 C24 C25 C26 0.9(8)
C21 N22 C26 C25 0.8(7)
C21 N22 C26 C27 177.8(4)
C24 C25 C26 N22 -0.8(7)
C24 C25 C26 C27 -177.7(5)
N22 C26 C27 O4 177.4(4)
C25 C26 C27 O4 -5.5(7)
N22 C26 C27 N28 -3.0(6)
C25 C26 C27 N28 174.0(5)
O4 C27 N28 C29 15.4(8)
C26 C27 N28 C29 -164.1(4)
C27 N28 C29 C30 -77.4(6)
C2 N1 C30 C29 -163.3(4)
C31 N1 C30 C29 71.5(5)
N28 C29 C30 N1 74.1(5)
